data_1531047
loop_
_publ_author_name
'Mukundam, Vanga'
'Kumar, Atul'
'Dhanunjayarao, Kunchala'
'Ravi, Arthi'
'Peruncheralathan, S.'
'Venkatasubbaiah, Krishnan'

_publ_section_title
;
 Tetraaryl pyrazole polymers: versatile synthesis, aggregation induced
 emission enhancement and detection of explosives
;
_journal_issue 44
_journal_name_full 'Polym. Chem.'
_journal_page_first 7764
_journal_paper_doi 10.1039/C5PY01218J
_journal_volume 6
_journal_year 2015
_chemical_formula_moiety 'C30 H21 F3 N2'
_chemical_formula_sum 'C30 H21 F3 N2'
_chemical_formula_weight 466.49
_chemical_name_systematic
;
 ?
;
_space_group_IT_number 15
_symmetry_cell_setting monoclinic
_symmetry_space_group_name_Hall '-C 2yc'
_symmetry_space_group_name_H-M 'C 1 2/c 1'
_atom_sites_solution_hydrogens geom
_atom_sites_solution_primary direct
_atom_sites_solution_secondary difmap
_audit_creation_method SHELXL-97
_audit_update_record
;
2015-07-20 deposited with the CCDC.
2015-09-14 downloaded from the CCDC.
;
_cell_angle_alpha 90.00
_cell_angle_beta 112.455(7)
_cell_angle_gamma 90.00
_cell_formula_units_Z 8
_cell_length_a 28.3793(16)
_cell_length_b 8.2635(4)
_cell_length_c 21.2253(14)
_cell_measurement_reflns_used 3224
_cell_measurement_temperature 296(2)
_cell_measurement_theta_max 22.36
_cell_measurement_theta_min 2.58
_cell_volume 4600.2(5)
_computing_cell_refinement 'SAINT (Bruker, 2007)'
_computing_data_collection 'SMART (Bruker, 2007)'
_computing_data_reduction 'SAINT (Bruker, 2007)'
_computing_structure_refinement 'SHELXL-97 (Sheldrick, 1997)'
_computing_structure_solution 'SHELXS-97 (Sheldrick, 1990)'
_diffrn_ambient_temperature 296(2)
_diffrn_measured_fraction_theta_full 0.990
_diffrn_measured_fraction_theta_max 0.990
_diffrn_measurement_device_type 'Bruker APEX-II CCD'
_diffrn_measurement_method '\f and \w scans'
_diffrn_radiation_monochromator graphite
_diffrn_radiation_source 'fine-focus sealed tube'
_diffrn_radiation_type MoK\a
_diffrn_radiation_wavelength 0.71073
_diffrn_reflns_av_R_equivalents 0.0873
_diffrn_reflns_av_sigmaI/netI 0.0510
_diffrn_reflns_limit_h_max 34
_diffrn_reflns_limit_h_min -34
_diffrn_reflns_limit_k_max 9
_diffrn_reflns_limit_k_min -10
_diffrn_reflns_limit_l_max 25
_diffrn_reflns_limit_l_min -25
_diffrn_reflns_number 27952
_diffrn_reflns_theta_full 25.80
_diffrn_reflns_theta_max 25.80
_diffrn_reflns_theta_min 1.55
_exptl_absorpt_coefficient_mu 0.096
_exptl_absorpt_correction_T_max 0.7453
_exptl_absorpt_correction_T_min 0.6290
_exptl_absorpt_correction_type multi-scan
_exptl_absorpt_process_details '(SADABS; Blessing, 1995)'
_exptl_crystal_colour colorless
_exptl_crystal_density_diffrn 1.347
_exptl_crystal_density_method 'not measured'
_exptl_crystal_description block
_exptl_crystal_F_000 1936
_exptl_crystal_size_max 0.25
_exptl_crystal_size_mid 0.23
_exptl_crystal_size_min 0.21
_refine_diff_density_max 0.700
_refine_diff_density_min -0.487
_refine_diff_density_rms 0.088
_refine_ls_extinction_method none
_refine_ls_goodness_of_fit_ref 1.076
_refine_ls_hydrogen_treatment mixed
_refine_ls_matrix_type full
_refine_ls_number_parameters 316
_refine_ls_number_reflns 4370
_refine_ls_number_restraints 0
_refine_ls_restrained_S_all 1.076
_refine_ls_R_factor_all 0.1000
_refine_ls_R_factor_gt 0.0618
_refine_ls_shift/su_max 0.001
_refine_ls_shift/su_mean 0.000
_refine_ls_structure_factor_coef Fsqd
_refine_ls_weighting_details 'calc w=1/[\s^2^(Fo^2^)+(0.1049P)^2^+4.5199P] where P=(Fo^2^+2Fc^2^)/3'
_refine_ls_weighting_scheme calc
_refine_ls_wR_factor_gt 0.1703
_refine_ls_wR_factor_ref 0.2030
_reflns_number_gt 2831
_reflns_number_total 4370
_reflns_threshold_expression >2sigma(I)
_cod_data_source_file c5py01218j2.cif
_cod_data_source_block kv_cf3
_cod_depositor_comments
;
The following automatic conversions were performed:

'_symmetry_cell_setting' value 'Monoclinic' changed to 'monoclinic'
according to
/usr/data/users/saulius/crontab/automatic-downloads/rss-feeds/RSC/lib/dictionaries/cif_core.dic
dictionary named 'cif_core.dic' version 2.4.2 from 2011-04-26.

Automatic conversion script
Id: cif_fix_values 3271 2015-04-21 07:52:19Z andrius 

 Adding full bibliography for 1531047.cif.
;
_cod_original_sg_symbol_H-M C2/c
_cod_database_code 1531047

loop_
_symmetry_equiv_pos_as_xyz
'x, y, z'
'-x, y, -z+1/2'
'x+1/2, y+1/2, z'
'-x+1/2, y+1/2, -z+1/2'
'-x, -y, -z'
'x, -y, z-1/2'
'-x+1/2, -y+1/2, -z'
'x+1/2, -y+1/2, z-1/2'

loop_
_atom_site_label
_atom_site_type_symbol
_atom_site_fract_x
_atom_site_fract_y
_atom_site_fract_z
_atom_site_U_iso_or_equiv
_atom_site_adp_type
_atom_site_occupancy
_atom_site_symmetry_multiplicity
_atom_site_calc_flag
_atom_site_refinement_flags
F3 F 1.03603(8) 0.3647(3) 1.10329(12) 0.0700(7) Uani 1 1 d .
F1 F 1.03635(8) 0.5023(3) 1.18929(11) 0.0687(7) Uani 1 1 d .
F2 F 1.04058(7) 0.6225(3) 1.10085(12) 0.0711(7) Uani 1 1 d .
N1 N 0.80196(8) 0.5020(3) 0.99560(11) 0.0275(5) Uani 1 1 d .
N2 N 0.77524(9) 0.5049(3) 1.03692(11) 0.0289(5) Uani 1 1 d .
C16 C 1.01815(14) 0.5017(5) 1.12076(19) 0.0537(9) Uani 1 1 d .
C13 C 0.96130(11) 0.5104(4) 1.08966(16) 0.0383(7) Uani 1 1 d .
C14 C 0.93689(11) 0.6004(4) 1.03098(15) 0.0379(7) Uani 1 1 d .
H14 H 0.9560 0.6617 1.0126 0.045 Uiso 1 1 calc R
C15 C 0.88457(11) 0.5997(3) 0.99975(14) 0.0328(7) Uani 1 1 d .
H15 H 0.8684 0.6612 0.9607 0.039 Uiso 1 1 calc R
C10 C 0.85617(10) 0.5069(3) 1.02678(14) 0.0287(6) Uani 1 1 d .
C1 C 0.77023(10) 0.5044(3) 0.92756(13) 0.0262(6) Uani 1 1 d .
C2 C 0.72104(10) 0.5107(3) 0.92597(13) 0.0254(6) Uani 1 1 d .
C23 C 0.67381(10) 0.5148(3) 0.86370(14) 0.0295(6) Uani 1 1 d .
C28 C 0.64238(11) 0.6502(4) 0.84796(15) 0.0401(8) Uani 1 1 d .
H28 H 0.6515 0.7414 0.8757 0.048 Uiso 1 1 calc R
C27 C 0.59713(12) 0.6487(5) 0.79031(19) 0.0596(11) Uani 1 1 d .
H27 H 0.5763 0.7399 0.7798 0.072 Uiso 1 1 calc R
C26 C 0.58227(14) 0.5116(6) 0.74768(17) 0.0613(12) Uani 1 1 d .
C29 C 0.53380(17) 0.5057(9) 0.6893(2) 0.119(3) Uani 1 1 d .
H29 H 0.5329 0.4087 0.6666 0.143 Uiso 1 1 calc R
C30 C 0.4993(2) 0.5673(11) 0.6624(3) 0.152(4) Uani 1 1 d .
H30A H 0.4932 0.6677 0.6776 0.182 Uiso 1 1 calc R
H30B H 0.4751 0.5211 0.6236 0.182 Uiso 1 1 calc R
C25 C 0.61512(13) 0.3832(5) 0.76356(17) 0.0551(10) Uani 1 1 d .
H25 H 0.6068 0.2928 0.7353 0.066 Uiso 1 1 calc R
C24 C 0.65986(11) 0.3832(4) 0.81976(14) 0.0389(7) Uani 1 1 d .
H24 H 0.6812 0.2935 0.8286 0.047 Uiso 1 1 calc R
C3 C 0.72625(11) 0.5096(3) 0.99522(14) 0.0273(6) Uani 1 1 d .
C4 C 0.68661(10) 0.5098(3) 1.02449(13) 0.0264(6) Uani 1 1 d .
C9 C 0.69927(11) 0.5579(3) 1.09217(14) 0.0303(6) Uani 1 1 d .
H9 H 0.7323 0.5921 1.1177 0.036 Uiso 1 1 calc R
C8 C 0.66360(11) 0.5556(4) 1.12170(15) 0.0336(7) Uani 1 1 d .
H8 H 0.6728 0.5876 1.1668 0.040 Uiso 1 1 calc R
C7 C 0.61398(11) 0.5056(3) 1.08434(15) 0.0341(7) Uani 1 1 d .
H7 H 0.5898 0.5048 1.1041 0.041 Uiso 1 1 calc R
C6 C 0.60095(11) 0.4572(3) 1.01735(15) 0.0334(7) Uani 1 1 d .
H6 H 0.5679 0.4226 0.9921 0.040 Uiso 1 1 calc R
C5 C 0.63682(11) 0.4598(3) 0.98772(14) 0.0319(7) Uani 1 1 d .
H5 H 0.6275 0.4276 0.9426 0.038 Uiso 1 1 calc R
C17 C 0.78697(10) 0.4917(3) 0.86999(13) 0.0256(6) Uani 1 1 d .
C22 C 0.76448(10) 0.5901(3) 0.81290(13) 0.0277(6) Uani 1 1 d .
H22 H 0.7398 0.6651 0.8120 0.033 Uiso 1 1 calc R
C21 C 0.77864(10) 0.5770(4) 0.75771(14) 0.0319(7) Uani 1 1 d .
H21 H 0.7634 0.6432 0.7199 0.038 Uiso 1 1 calc R
C20 C 0.81528(11) 0.4662(4) 0.75803(14) 0.0325(7) Uani 1 1 d .
H20 H 0.8251 0.4592 0.7210 0.039 Uiso 1 1 calc R
C19 C 0.83720(10) 0.3659(3) 0.81394(14) 0.0320(7) Uani 1 1 d .
H19 H 0.8615 0.2900 0.8141 0.038 Uiso 1 1 calc R
C18 C 0.82325(10) 0.3779(3) 0.86948(13) 0.0293(6) Uani 1 1 d .
H18 H 0.8381 0.3097 0.9067 0.035 Uiso 1 1 calc R
C11 C 0.88008(11) 0.4214(4) 1.08686(14) 0.0325(7) Uani 1 1 d .
H11 H 0.8608 0.3635 1.1061 0.039 Uiso 1 1 calc R
C12 C 0.93256(12) 0.4228(4) 1.11788(15) 0.0397(7) Uani 1 1 d .
H12 H 0.9487 0.3648 1.1579 0.048 Uiso 1 1 calc R

loop_
_atom_site_aniso_label
_atom_site_aniso_U_11
_atom_site_aniso_U_22
_atom_site_aniso_U_33
_atom_site_aniso_U_23
_atom_site_aniso_U_13
_atom_site_aniso_U_12
F3 0.0483(12) 0.0798(17) 0.0807(16) 0.0130(13) 0.0232(11) 0.0203(11)
F1 0.0372(12) 0.0939(18) 0.0543(14) 0.0052(11) -0.0058(10) -0.0004(11)
F2 0.0338(11) 0.0850(17) 0.0825(16) 0.0150(13) 0.0086(11) -0.0105(11)
N1 0.0274(12) 0.0292(13) 0.0247(12) 0.0005(9) 0.0087(10) 0.0007(9)
N2 0.0308(13) 0.0300(13) 0.0260(12) -0.0004(9) 0.0110(10) -0.0004(10)
C16 0.041(2) 0.059(2) 0.051(2) 0.0055(17) 0.0065(17) 0.0002(18)
C13 0.0325(17) 0.0383(18) 0.0391(18) -0.0013(13) 0.0080(14) -0.0025(13)
C14 0.0326(16) 0.0396(18) 0.0390(17) 0.0023(14) 0.0109(14) -0.0052(13)
C15 0.0332(16) 0.0306(16) 0.0309(15) 0.0027(12) 0.0081(13) 0.0003(12)
C10 0.0291(15) 0.0272(15) 0.0273(14) -0.0042(11) 0.0080(12) 0.0003(11)
C1 0.0287(15) 0.0235(14) 0.0237(13) 0.0005(10) 0.0069(11) 0.0012(11)
C2 0.0268(14) 0.0230(14) 0.0252(14) 0.0001(10) 0.0085(11) 0.0007(11)
C23 0.0254(14) 0.0380(17) 0.0257(14) 0.0037(12) 0.0104(11) -0.0014(12)
C28 0.0359(17) 0.050(2) 0.0356(16) 0.0089(14) 0.0145(14) 0.0059(14)
C27 0.0315(18) 0.095(3) 0.054(2) 0.038(2) 0.0180(17) 0.0181(19)
C26 0.035(2) 0.119(4) 0.0262(17) 0.007(2) 0.0082(15) -0.023(2)
C29 0.032(2) 0.265(9) 0.047(3) 0.053(4) 0.001(2) -0.025(3)
C30 0.042(3) 0.339(11) 0.066(3) 0.071(5) 0.010(3) -0.010(5)
C25 0.043(2) 0.091(3) 0.0334(18) -0.0126(18) 0.0172(16) -0.029(2)
C24 0.0387(17) 0.0494(19) 0.0327(16) -0.0092(14) 0.0181(14) -0.0157(14)
C3 0.0315(15) 0.0216(14) 0.0267(14) -0.0013(10) 0.0089(12) -0.0027(11)
C4 0.0294(15) 0.0232(14) 0.0259(14) 0.0007(11) 0.0097(11) 0.0014(11)
C9 0.0338(16) 0.0266(15) 0.0283(15) 0.0010(11) 0.0095(12) -0.0005(12)
C8 0.0446(18) 0.0293(16) 0.0290(15) 0.0015(12) 0.0163(13) 0.0040(13)
C7 0.0366(17) 0.0332(16) 0.0382(17) 0.0056(13) 0.0207(14) 0.0082(13)
C6 0.0321(15) 0.0300(16) 0.0380(16) 0.0006(12) 0.0134(13) 0.0011(12)
C5 0.0348(16) 0.0316(16) 0.0273(15) -0.0003(11) 0.0097(12) 0.0004(12)
C17 0.0239(14) 0.0266(15) 0.0239(13) 0.0001(10) 0.0063(11) -0.0040(11)
C22 0.0278(14) 0.0245(14) 0.0282(14) -0.0005(11) 0.0078(12) -0.0023(11)
C21 0.0318(15) 0.0344(16) 0.0260(14) 0.0013(12) 0.0071(12) -0.0035(13)
C20 0.0321(15) 0.0390(17) 0.0279(15) -0.0032(12) 0.0133(12) -0.0069(13)
C19 0.0284(15) 0.0332(16) 0.0354(16) -0.0058(12) 0.0132(12) -0.0001(12)
C18 0.0300(15) 0.0275(15) 0.0282(14) 0.0014(11) 0.0086(12) 0.0009(12)
C11 0.0329(16) 0.0314(16) 0.0315(15) 0.0031(12) 0.0103(13) 0.0014(12)
C12 0.0366(17) 0.0410(18) 0.0336(16) 0.0071(13) 0.0044(13) 0.0053(14)

loop_
_atom_type_symbol
_atom_type_description
_atom_type_scat_dispersion_real
_atom_type_scat_dispersion_imag
_atom_type_scat_source
C C 0.0033 0.0016 'International Tables Vol C Tables 4.2.6.8 and 6.1.1.4'
H H 0.0000 0.0000 'International Tables Vol C Tables 4.2.6.8 and 6.1.1.4'
N N 0.0061 0.0033 'International Tables Vol C Tables 4.2.6.8 and 6.1.1.4'
F F 0.0171 0.0103 'International Tables Vol C Tables 4.2.6.8 and 6.1.1.4'

loop_
_geom_angle_atom_site_label_1
_geom_angle_atom_site_label_2
_geom_angle_atom_site_label_3
_geom_angle
N2 N1 C1 111.9(2)
N2 N1 C10 118.0(2)
C1 N1 C10 130.0(2)
C3 N2 N1 105.6(2)
F2 C16 F1 107.9(3)
F2 C16 F3 105.4(3)
F1 C16 F3 105.7(3)
F2 C16 C13 112.9(3)
F1 C16 C13 112.4(3)
F3 C16 C13 112.0(3)
C12 C13 C14 119.6(3)
C12 C13 C16 119.9(3)
C14 C13 C16 120.5(3)
C15 C14 C13 120.5(3)
C15 C14 H14 119.8
C13 C14 H14 119.8
C14 C15 C10 119.6(3)
C14 C15 H15 120.2
C10 C15 H15 120.2
C15 C10 C11 120.3(3)
C15 C10 N1 121.3(2)
C11 C10 N1 118.4(2)
N1 C1 C2 106.0(2)
N1 C1 C17 125.3(2)
C2 C1 C17 128.6(2)
C1 C2 C3 105.6(2)
C1 C2 C23 125.7(2)
C3 C2 C23 128.7(2)
C24 C23 C28 118.5(3)
C24 C23 C2 120.7(3)
C28 C23 C2 120.8(3)
C23 C28 C27 119.7(3)
C23 C28 H28 120.2
C27 C28 H28 120.2
C28 C27 C26 121.3(3)
C28 C27 H27 119.3
C26 C27 H27 119.3
C25 C26 C27 117.2(3)
C25 C26 C29 121.1(5)
C27 C26 C29 121.7(5)
C30 C29 C26 145.2(9)
C30 C29 H29 107.4
C26 C29 H29 107.4
C29 C30 H30A 120.0
C29 C30 H30B 120.0
H30A C30 H30B 120.0
C26 C25 C24 122.2(4)
C26 C25 H25 118.9
C24 C25 H25 118.9
C25 C24 C23 121.1(3)
C25 C24 H24 119.4
C23 C24 H24 119.4
N2 C3 C2 110.9(2)
N2 C3 C4 119.3(2)
C2 C3 C4 129.8(3)
C5 C4 C9 117.9(3)
C5 C4 C3 122.5(2)
C9 C4 C3 119.6(2)
C8 C9 C4 121.2(3)
C8 C9 H9 119.4
C4 C9 H9 119.4
C9 C8 C7 120.3(3)
C9 C8 H8 119.8
C7 C8 H8 119.8
C6 C7 C8 119.2(3)
C6 C7 H7 120.4
C8 C7 H7 120.4
C7 C6 C5 120.5(3)
C7 C6 H6 119.8
C5 C6 H6 119.8
C6 C5 C4 121.0(3)
C6 C5 H5 119.5
C4 C5 H5 119.5
C22 C17 C18 118.7(2)
C22 C17 C1 119.5(2)
C18 C17 C1 121.7(2)
C21 C22 C17 120.4(3)
C21 C22 H22 119.8
C17 C22 H22 119.8
C22 C21 C20 120.7(3)
C22 C21 H21 119.7
C20 C21 H21 119.7
C21 C20 C19 119.4(3)
C21 C20 H20 120.3
C19 C20 H20 120.3
C18 C19 C20 120.4(3)
C18 C19 H19 119.8
C20 C19 H19 119.8
C19 C18 C17 120.4(3)
C19 C18 H18 119.8
C17 C18 H18 119.8
C12 C11 C10 119.6(3)
C12 C11 H11 120.2
C10 C11 H11 120.2
C11 C12 C13 120.3(3)
C11 C12 H12 119.9
C13 C12 H12 119.9

loop_
_geom_bond_atom_site_label_1
_geom_bond_atom_site_label_2
_geom_bond_distance
F3 C16 1.349(4)
F1 C16 1.345(4)
F2 C16 1.336(4)
N1 N2 1.361(3)
N1 C1 1.380(3)
N1 C10 1.424(4)
N2 C3 1.333(4)
C16 C13 1.493(5)
C13 C12 1.386(4)
C13 C14 1.388(4)
C14 C15 1.376(4)
C14 H14 0.9300
C15 C10 1.386(4)
C15 H15 0.9300
C10 C11 1.387(4)
C1 C2 1.384(4)
C1 C17 1.474(4)
C2 C3 1.420(4)
C2 C23 1.480(4)
C23 C24 1.388(4)
C23 C28 1.390(4)
C28 C27 1.395(5)
C28 H28 0.9300
C27 C26 1.410(6)
C27 H27 0.9300
C26 C25 1.367(6)
C26 C29 1.459(6)
C29 C30 1.056(7)
C29 H29 0.9300
C30 H30A 0.9300
C30 H30B 0.9300
C25 C24 1.370(5)
C25 H25 0.9300
C24 H24 0.9300
C3 C4 1.478(4)
C4 C5 1.391(4)
C4 C9 1.399(4)
C9 C8 1.380(4)
C9 H9 0.9300
C8 C7 1.389(4)
C8 H8 0.9300
C7 C6 1.385(4)
C7 H7 0.9300
C6 C5 1.386(4)
C6 H6 0.9300
C5 H5 0.9300
C17 C22 1.395(4)
C17 C18 1.398(4)
C22 C21 1.380(4)
C22 H22 0.9300
C21 C20 1.383(4)
C21 H21 0.9300
C20 C19 1.385(4)
C20 H20 0.9300
C19 C18 1.383(4)
C19 H19 0.9300
C18 H18 0.9300
C11 C12 1.379(4)
C11 H11 0.9300
C12 H12 0.9300
